data_7108913
loop_
_publ_author_name
'Yao-Cheng Shi'
'Fei Gu'

_publ_section_title
;
 Syntheses and crystal structures of neutral tetrairon complexes with the
 unique SCPPh2S ligand
;
_journal_issue 22
_journal_name_full 'Chemical communications (Cambridge, England)'
_journal_page_first 2255
_journal_page_last 2257
_journal_paper_doi 10.1039/c3cc00169e
_journal_volume 49
_journal_year 2013
_chemical_formula_moiety 'C31 H15 Fe4 O12 P S3'
_chemical_formula_sum 'C31 H15 Fe4 O12 P S3'
_chemical_formula_weight 930.01
_chemical_name_systematic
;
?
;
_space_group_IT_number 14
_space_group_name_Hall '-P 2ybc'
_symmetry_cell_setting monoclinic
_symmetry_space_group_name_Hall '-P 2ybc'
_symmetry_space_group_name_H-M 'P 1 21/c 1'
_atom_sites_solution_hydrogens geom
_atom_sites_solution_primary direct
_atom_sites_solution_secondary difmap
_audit_creation_method SHELXL-97
_cell_angle_alpha 90.00
_cell_angle_beta 126.2481(13)
_cell_angle_gamma 90.00
_cell_formula_units_Z 4
_cell_length_a 13.1351(12)
_cell_length_b 18.8283(16)
_cell_length_c 17.9612(13)
_cell_measurement_reflns_used 6114
_cell_measurement_temperature 296
_cell_measurement_theta_max 27.54
_cell_measurement_theta_min 1.77
_cell_volume 3582.3(5)
_computing_cell_refinement 'SAINT-Plus (Bruker, 2003)'
_computing_data_collection 'SMART (Bruker, 2002)'
_computing_data_reduction 'SAINT-Plus (Bruker, 2003)'
_computing_molecular_graphics 'PLATON (Spek, 2009);WinGX (Farrugia, 1999)'
_computing_publication_material 'publCIF (Westrip, 2010)'
_computing_structure_refinement 'SHELXTL (Sheldrick, 2008)'
_computing_structure_solution 'SIR2004 (Burla <i>et al.</i>, 2005)'
_diffrn_ambient_temperature 296
_diffrn_measured_fraction_theta_full 0.996
_diffrn_measured_fraction_theta_max 0.996
_diffrn_measurement_device_type 'Bruker SMART APEX CCD'
_diffrn_measurement_method '\w and \f'
_diffrn_radiation_monochromator graphite
_diffrn_radiation_source 'fine-focus sealed tube'
_diffrn_radiation_type MoK\a
_diffrn_radiation_wavelength 0.71073
_diffrn_reflns_av_R_equivalents 0.0522
_diffrn_reflns_av_sigmaI/netI 0.0406
_diffrn_reflns_limit_h_max 17
_diffrn_reflns_limit_h_min -17
_diffrn_reflns_limit_k_max 24
_diffrn_reflns_limit_k_min -24
_diffrn_reflns_limit_l_max 23
_diffrn_reflns_limit_l_min -19
_diffrn_reflns_number 52525
_diffrn_reflns_theta_full 27.54
_diffrn_reflns_theta_max 27.54
_diffrn_reflns_theta_min 1.77
_exptl_absorpt_coefficient_mu 1.867
_exptl_absorpt_correction_T_max 0.721
_exptl_absorpt_correction_T_min 0.706
_exptl_absorpt_correction_type multi-scan
_exptl_absorpt_process_details '(SADABS; Sheldrick, 2004)'
_exptl_crystal_colour Red
_exptl_crystal_density_diffrn 1.724
_exptl_crystal_density_method 'not measured'
_exptl_crystal_description Block
_exptl_crystal_F_000 1856
_exptl_crystal_size_max 0.19
_exptl_crystal_size_mid 0.17
_exptl_crystal_size_min 0.17
_refine_diff_density_max 0.281
_refine_diff_density_min -0.353
_refine_diff_density_rms 0.070
_refine_ls_extinction_coef 0.0216(4)
_refine_ls_extinction_expression Fc^*^=kFc[1+0.001xFc^2^\l^3^/sin(2\q)]^-1/4^
_refine_ls_extinction_method SHELXL
_refine_ls_goodness_of_fit_ref 1.018
_refine_ls_hydrogen_treatment constr
_refine_ls_matrix_type full
_refine_ls_number_parameters 461
_refine_ls_number_reflns 8223
_refine_ls_number_restraints 0
_refine_ls_restrained_S_all 1.018
_refine_ls_R_factor_all 0.0578
_refine_ls_R_factor_gt 0.0325
_refine_ls_shift/su_max 0.002
_refine_ls_shift/su_mean 0.000
_refine_ls_structure_factor_coef Fsqd
_refine_ls_weighting_details 'calc w=1/[\s^2^(Fo^2^)+(0.0324P)^2^+1.0025P] where P=(Fo^2^+2Fc^2^)/3'
_refine_ls_weighting_scheme calc
_refine_ls_wR_factor_gt 0.0645
_refine_ls_wR_factor_ref 0.0727
_reflns_number_gt 6114
_reflns_number_total 8223
_reflns_threshold_expression >2\s(I)
_cod_data_source_file c3cc00169e.txt
_cod_data_source_block 1
_cod_original_sg_symbol_H-M 'P 21/c'
_cod_database_code 7108913

loop_
_symmetry_equiv_pos_as_xyz
'x, y, z'
'-x, y+1/2, -z+1/2'
'-x, -y, -z'
'x, -y-1/2, z-1/2'

loop_
_atom_site_label
_atom_site_type_symbol
_atom_site_fract_x
_atom_site_fract_y
_atom_site_fract_z
_atom_site_U_iso_or_equiv
_atom_site_adp_type
_atom_site_occupancy
_atom_site_symmetry_multiplicity
_atom_site_calc_flag
_atom_site_refinement_flags
C1 C 0.9916(2) 0.64627(15) 0.6041(2) 0.0577(7) Uani 1 1 d .
C2 C 1.1977(2) 0.72486(14) 0.72729(19) 0.0539(7) Uani 1 1 d .
C3 C 1.0997(3) 0.64334(14) 0.7873(2) 0.0560(7) Uani 1 1 d .
C4 C 1.1738(2) 0.85652(15) 0.81500(19) 0.0551(7) Uani 1 1 d .
C5 C 1.0686(2) 0.79189(14) 0.87937(18) 0.0487(6) Uani 1 1 d .
C6 C 0.9506(2) 0.90184(15) 0.76348(17) 0.0503(6) Uani 1 1 d .
C7 C 0.7991(2) 0.74198(14) 0.37951(16) 0.0445(6) Uani 1 1 d .
C8 C 0.9549(3) 0.85492(13) 0.45939(17) 0.0469(6) Uani 1 1 d .
C9 C 0.7507(3) 0.87662(14) 0.30700(19) 0.0527(6) Uani 1 1 d .
C10 C 0.9117(2) 0.96350(12) 0.56829(18) 0.0464(6) Uani 1 1 d .
C11 C 0.7169(2) 0.99476(13) 0.40777(17) 0.0453(6) Uani 1 1 d .
C12 C 0.6889(2) 0.96262(13) 0.54238(17) 0.0458(6) Uani 1 1 d .
C13 C 0.82324(19) 0.82357(11) 0.53579(15) 0.0320(5) Uani 1 1 d .
C14 C 0.61217(19) 0.79368(11) 0.56378(15) 0.0351(5) Uani 1 1 d .
C15 C 0.4892(2) 0.77370(15) 0.49534(18) 0.0538(7) Uani 1 1 d .
H15 H 0.4713 0.7467 0.4456 0.065 Uiso 1 1 calc R
C16 C 0.3931(2) 0.79399(17) 0.5011(2) 0.0666(8) Uani 1 1 d .
H16 H 0.3105 0.7807 0.4547 0.080 Uiso 1 1 calc R
C17 C 0.4173(3) 0.83319(16) 0.5735(2) 0.0629(8) Uani 1 1 d .
H17 H 0.3518 0.8460 0.5769 0.076 Uiso 1 1 calc R
C18 C 0.5384(3) 0.85366(16) 0.6415(2) 0.0642(8) Uani 1 1 d .
H18 H 0.5554 0.8807 0.6910 0.077 Uiso 1 1 calc R
C19 C 0.6359(2) 0.83391(14) 0.63632(18) 0.0506(6) Uani 1 1 d .
H19 H 0.7181 0.8481 0.6824 0.061 Uiso 1 1 calc R
C20 C 0.68095(19) 0.67729(11) 0.50021(15) 0.0351(5) Uani 1 1 d .
C21 C 0.6013(2) 0.67398(13) 0.40480(16) 0.0432(6) Uani 1 1 d .
H21 H 0.5900 0.7140 0.3703 0.052 Uiso 1 1 calc R
C22 C 0.5381(2) 0.61169(14) 0.36007(19) 0.0517(6) Uani 1 1 d .
H22 H 0.4847 0.6101 0.2959 0.062 Uiso 1 1 calc R
C23 C 0.5541(3) 0.55276(14) 0.4099(2) 0.0600(7) Uani 1 1 d .
H23 H 0.5109 0.5112 0.3798 0.072 Uiso 1 1 calc R
C24 C 0.6336(3) 0.55469(15) 0.5043(2) 0.0686(8) Uani 1 1 d .
H24 H 0.6452 0.5141 0.5381 0.082 Uiso 1 1 calc R
C25 C 0.6967(3) 0.61662(13) 0.54972(18) 0.0532(7) Uani 1 1 d .
H25 H 0.7501 0.6176 0.6139 0.064 Uiso 1 1 calc R
C26 C 0.4813(2) 0.88842(13) 0.27392(16) 0.0417(5) Uani 1 1 d .
C27 C 0.4502(3) 0.85787(15) 0.19315(17) 0.0562(7) Uani 1 1 d .
H27 H 0.5009 0.8225 0.1947 0.067 Uiso 1 1 calc R
C28 C 0.3428(3) 0.88038(19) 0.1097(2) 0.0756(9) Uani 1 1 d .
H28 H 0.3215 0.8599 0.0551 0.091 Uiso 1 1 calc R
C29 C 0.2679(3) 0.9321(2) 0.1067(2) 0.0815(10) Uani 1 1 d .
H29 H 0.1959 0.9466 0.0501 0.098 Uiso 1 1 calc R
C30 C 0.2985(3) 0.96286(19) 0.1867(2) 0.0772(9) Uani 1 1 d .
H30 H 0.2472 0.9981 0.1845 0.093 Uiso 1 1 calc R
C31 C 0.4058(2) 0.94130(15) 0.2707(2) 0.0576(7) Uani 1 1 d .
H31 H 0.4271 0.9624 0.3251 0.069 Uiso 1 1 calc R
Fe1 Fe 1.04365(3) 0.708556(17) 0.69733(2) 0.04006(10) Uani 1 1 d .
Fe2 Fe 1.02304(3) 0.819032(17) 0.76694(2) 0.03663(10) Uani 1 1 d .
Fe3 Fe 0.79402(3) 0.832365(17) 0.41027(2) 0.03698(10) Uani 1 1 d .
Fe4 Fe 0.75896(3) 0.925405(16) 0.48971(2) 0.03425(9) Uani 1 1 d .
O1 O 0.9640(2) 0.60576(13) 0.54838(16) 0.0900(7) Uani 1 1 d .
O2 O 1.29456(19) 0.73823(12) 0.74605(17) 0.0841(7) Uani 1 1 d .
O3 O 1.1341(2) 0.60343(12) 0.84493(16) 0.0887(7) Uani 1 1 d .
O4 O 1.2707(2) 0.88114(14) 0.84727(18) 0.0963(8) Uani 1 1 d .
O5 O 1.09902(19) 0.77664(12) 0.95062(14) 0.0764(6) Uani 1 1 d .
O6 O 0.9125(2) 0.95488(11) 0.76670(16) 0.0802(6) Uani 1 1 d .
O7 O 0.80892(19) 0.68606(10) 0.36036(14) 0.0646(5) Uani 1 1 d .
O8 O 1.05379(19) 0.87124(11) 0.48468(15) 0.0701(6) Uani 1 1 d .
O9 O 0.7248(2) 0.90779(12) 0.24357(15) 0.0811(7) Uani 1 1 d .
O10 O 1.00803(18) 0.98934(10) 0.61765(15) 0.0742(6) Uani 1 1 d .
O11 O 0.69087(19) 1.03728(10) 0.35417(13) 0.0700(6) Uani 1 1 d .
O12 O 0.64516(19) 0.99088(11) 0.57284(15) 0.0729(6) Uani 1 1 d .
P1 P 0.74160(5) 0.76207(3) 0.56161(4) 0.03048(13) Uani 1 1 d .
S1 S 0.87701(5) 0.73132(3) 0.70039(4) 0.03612(14) Uani 1 1 d .
S2 S 0.98940(5) 0.81528(3) 0.62924(4) 0.03556(13) Uani 1 1 d .
S3 S 0.60583(5) 0.85286(3) 0.38299(4) 0.03764(14) Uani 1 1 d .

loop_
_atom_site_aniso_label
_atom_site_aniso_U_11
_atom_site_aniso_U_22
_atom_site_aniso_U_33
_atom_site_aniso_U_23
_atom_site_aniso_U_13
_atom_site_aniso_U_12
C1 0.0434(15) 0.0609(17) 0.0586(18) -0.0016(15) 0.0247(14) 0.0125(13)
C2 0.0370(14) 0.0533(15) 0.0618(17) 0.0036(13) 0.0239(13) 0.0122(12)
C3 0.0527(16) 0.0444(15) 0.0597(17) 0.0051(14) 0.0271(14) 0.0048(13)
C4 0.0426(15) 0.0610(16) 0.0562(17) -0.0115(14) 0.0262(13) -0.0099(13)
C5 0.0327(13) 0.0560(15) 0.0413(15) -0.0044(12) 0.0129(12) -0.0097(11)
C6 0.0426(14) 0.0540(16) 0.0430(14) -0.0064(12) 0.0190(12) -0.0041(12)
C7 0.0426(13) 0.0525(15) 0.0428(14) -0.0029(12) 0.0276(12) -0.0022(11)
C8 0.0558(16) 0.0445(14) 0.0515(15) -0.0005(12) 0.0377(14) -0.0022(12)
C9 0.0606(17) 0.0572(16) 0.0527(16) 0.0072(13) 0.0404(15) 0.0109(13)
C10 0.0492(15) 0.0307(12) 0.0533(15) 0.0048(11) 0.0270(13) 0.0031(11)
C11 0.0447(14) 0.0387(13) 0.0452(14) 0.0002(12) 0.0225(12) 0.0009(11)
C12 0.0420(14) 0.0460(14) 0.0448(14) -0.0030(11) 0.0231(12) -0.0014(11)
C13 0.0276(10) 0.0316(11) 0.0350(12) 0.0000(9) 0.0175(10) 0.0010(9)
C14 0.0301(11) 0.0401(12) 0.0356(12) -0.0001(10) 0.0197(10) -0.0002(9)
C15 0.0302(12) 0.0750(18) 0.0481(15) -0.0180(13) 0.0188(12) -0.0041(12)
C16 0.0305(14) 0.087(2) 0.074(2) -0.0160(17) 0.0268(14) -0.0025(13)
C17 0.0478(16) 0.0732(19) 0.085(2) -0.0054(17) 0.0483(17) 0.0060(14)
C18 0.0618(18) 0.079(2) 0.0707(19) -0.0219(16) 0.0499(17) -0.0045(15)
C19 0.0380(13) 0.0658(16) 0.0501(15) -0.0158(13) 0.0272(12) -0.0071(12)
C20 0.0316(11) 0.0351(12) 0.0402(13) -0.0067(10) 0.0222(10) -0.0050(9)
C21 0.0425(13) 0.0456(14) 0.0415(14) -0.0071(11) 0.0248(12) -0.0068(11)
C22 0.0483(15) 0.0553(16) 0.0506(15) -0.0196(13) 0.0287(13) -0.0157(12)
C23 0.0618(17) 0.0428(15) 0.076(2) -0.0228(14) 0.0413(17) -0.0189(13)
C24 0.085(2) 0.0413(15) 0.071(2) -0.0031(14) 0.0412(18) -0.0140(15)
C25 0.0613(17) 0.0438(14) 0.0468(15) -0.0035(12) 0.0276(14) -0.0113(12)
C26 0.0322(12) 0.0474(13) 0.0353(13) 0.0002(11) 0.0142(10) -0.0058(10)
C27 0.0550(16) 0.0596(17) 0.0410(15) -0.0045(13) 0.0212(13) -0.0091(13)
C28 0.063(2) 0.096(2) 0.0369(16) -0.0087(16) 0.0127(15) -0.0274(19)
C29 0.0411(17) 0.110(3) 0.059(2) 0.025(2) 0.0103(15) -0.0044(18)
C30 0.0436(16) 0.093(2) 0.080(2) 0.019(2) 0.0277(17) 0.0193(16)
C31 0.0423(15) 0.0708(18) 0.0547(17) 0.0015(14) 0.0259(13) 0.0044(14)
Fe1 0.03247(18) 0.03789(19) 0.0430(2) 0.00419(15) 0.01853(16) 0.00696(14)
Fe2 0.02580(17) 0.04006(19) 0.03508(19) -0.00222(14) 0.01306(15) -0.00287(13)
Fe3 0.04078(19) 0.03778(18) 0.03724(19) 0.00039(14) 0.02574(16) 0.00167(14)
Fe4 0.03311(18) 0.03177(17) 0.03410(18) 0.00034(13) 0.01780(15) 0.00236(13)
O1 0.0791(16) 0.0944(17) 0.0792(16) -0.0328(14) 0.0372(13) 0.0100(13)
O2 0.0443(12) 0.0915(16) 0.1143(19) -0.0065(14) 0.0457(13) 0.0063(11)
O3 0.0976(17) 0.0659(14) 0.0854(16) 0.0348(13) 0.0446(14) 0.0185(13)
O4 0.0501(13) 0.120(2) 0.1107(19) -0.0370(16) 0.0430(13) -0.0405(13)
O5 0.0617(13) 0.1061(17) 0.0413(12) 0.0058(11) 0.0195(10) -0.0198(12)
O6 0.0851(16) 0.0597(13) 0.0889(16) -0.0121(12) 0.0475(13) 0.0159(12)
O7 0.0788(14) 0.0496(11) 0.0782(14) -0.0173(10) 0.0535(12) -0.0038(10)
O8 0.0597(13) 0.0806(14) 0.0869(15) 0.0010(11) 0.0526(12) -0.0158(11)
O9 0.1068(18) 0.0919(16) 0.0656(14) 0.0292(12) 0.0625(14) 0.0253(13)
O10 0.0468(11) 0.0492(11) 0.0859(15) -0.0040(10) 0.0168(11) -0.0125(9)
O11 0.0817(14) 0.0526(11) 0.0612(13) 0.0210(10) 0.0342(11) 0.0093(10)
O12 0.0783(14) 0.0787(14) 0.0832(15) -0.0113(12) 0.0595(13) 0.0120(11)
P1 0.0256(3) 0.0339(3) 0.0295(3) -0.0029(2) 0.0149(2) -0.0025(2)
S1 0.0300(3) 0.0402(3) 0.0316(3) 0.0019(2) 0.0146(2) -0.0037(2)
S2 0.0268(3) 0.0383(3) 0.0394(3) 0.0044(2) 0.0184(2) 0.0015(2)
S3 0.0366(3) 0.0393(3) 0.0336(3) 0.0006(2) 0.0190(3) -0.0004(2)

loop_
_atom_type_symbol
_atom_type_description
_atom_type_scat_dispersion_real
_atom_type_scat_dispersion_imag
_atom_type_scat_source
C C 0.0033 0.0016 'International Tables Vol C Tables 4.2.6.8 and 6.1.1.4'
H H 0.0000 0.0000 'International Tables Vol C Tables 4.2.6.8 and 6.1.1.4'
Fe Fe 0.3463 0.8444 'International Tables Vol C Tables 4.2.6.8 and 6.1.1.4'
O O 0.0106 0.0060 'International Tables Vol C Tables 4.2.6.8 and 6.1.1.4'
P P 0.1023 0.0942 'International Tables Vol C Tables 4.2.6.8 and 6.1.1.4'
S S 0.1246 0.1234 'International Tables Vol C Tables 4.2.6.8 and 6.1.1.4'

loop_
_geom_angle_atom_site_label_1
_geom_angle_atom_site_label_2
_geom_angle_atom_site_label_3
_geom_angle
O1 C1 Fe1 177.0(3)
O2 C2 Fe1 177.1(2)
O3 C3 Fe1 178.2(3)
O4 C4 Fe2 178.7(3)
O5 C5 Fe2 178.1(2)
O6 C6 Fe2 175.5(2)
O7 C7 Fe3 175.6(2)
O8 C8 Fe3 175.2(2)
O9 C9 Fe3 176.7(3)
O10 C10 Fe4 178.4(2)
O11 C11 Fe4 177.7(2)
O12 C12 Fe4 174.7(2)
S2 C13 P1 106.19(11)
S2 C13 Fe3 111.38(10)
P1 C13 Fe3 125.15(11)
S2 C13 Fe4 115.84(10)
P1 C13 Fe4 122.17(10)
Fe3 C13 Fe4 73.65(7)
C19 C14 C15 118.9(2)
C19 C14 P1 120.57(17)
C15 C14 P1 120.40(17)
C16 C15 C14 119.8(2)
C16 C15 H15 120.1
C14 C15 H15 120.1
C17 C16 C15 121.0(3)
C17 C16 H16 119.5
C15 C16 H16 119.5
C16 C17 C18 119.8(2)
C16 C17 H17 120.1
C18 C17 H17 120.1
C17 C18 C19 119.8(3)
C17 C18 H18 120.1
C19 C18 H18 120.1
C14 C19 C18 120.7(2)
C14 C19 H19 119.7
C18 C19 H19 119.7
C21 C20 C25 118.3(2)
C21 C20 P1 121.72(17)
C25 C20 P1 118.99(18)
C20 C21 C22 120.7(2)
C20 C21 H21 119.6
C22 C21 H21 119.6
C23 C22 C21 120.1(2)
C23 C22 H22 119.9
C21 C22 H22 119.9
C22 C23 C24 120.1(2)
C22 C23 H23 120.0
C24 C23 H23 120.0
C23 C24 C25 120.3(3)
C23 C24 H24 119.8
C25 C24 H24 119.8
C24 C25 C20 120.4(2)
C24 C25 H25 119.8
C20 C25 H25 119.8
C27 C26 C31 119.9(2)
C27 C26 S3 120.5(2)
C31 C26 S3 119.09(19)
C26 C27 C28 119.3(3)
C26 C27 H27 120.3
C28 C27 H27 120.3
C29 C28 C27 120.8(3)
C29 C28 H28 119.6
C27 C28 H28 119.6
C28 C29 C30 120.2(3)
C28 C29 H29 119.9
C30 C29 H29 119.9
C29 C30 C31 119.8(3)
C29 C30 H30 120.1
C31 C30 H30 120.1
C26 C31 C30 120.0(3)
C26 C31 H31 120.0
C30 C31 H31 120.0
C2 Fe1 C3 93.29(12)
C2 Fe1 C1 97.48(12)
C3 Fe1 C1 96.79(13)
C2 Fe1 S2 87.03(9)
C3 Fe1 S2 158.44(9)
C1 Fe1 S2 104.55(9)
C2 Fe1 S1 154.15(9)
C3 Fe1 S1 89.76(9)
C1 Fe1 S1 107.65(9)
S2 Fe1 S1 80.98(2)
C2 Fe1 Fe2 98.25(9)
C3 Fe1 Fe2 102.95(9)
C1 Fe1 Fe2 153.90(8)
S2 Fe1 Fe2 55.790(19)
S1 Fe1 Fe2 56.150(17)
C4 Fe2 C5 91.82(12)
C4 Fe2 C6 94.99(12)
C5 Fe2 C6 95.86(12)
C4 Fe2 S2 89.12(9)
C5 Fe2 S2 160.50(9)
C6 Fe2 S2 103.46(8)
C4 Fe2 S1 154.34(9)
C5 Fe2 S1 90.07(8)
C6 Fe2 S1 110.28(8)
S2 Fe2 S1 80.89(2)
C4 Fe2 Fe1 98.83(9)
C5 Fe2 Fe1 105.00(8)
C6 Fe2 Fe1 154.48(8)
S2 Fe2 Fe1 55.674(17)
S1 Fe2 Fe1 56.111(18)
C9 Fe3 C8 87.68(12)
C9 Fe3 C7 99.69(11)
C8 Fe3 C7 97.36(11)
C9 Fe3 C13 155.65(10)
C8 Fe3 C13 94.46(10)
C7 Fe3 C13 104.06(9)
C9 Fe3 S3 93.41(8)
C8 Fe3 S3 152.73(8)
C7 Fe3 S3 109.26(8)
C13 Fe3 S3 73.84(6)
C9 Fe3 Fe4 102.41(8)
C8 Fe3 Fe4 96.65(8)
C7 Fe3 Fe4 154.21(8)
C13 Fe3 Fe4 53.24(6)
S3 Fe3 Fe4 56.494(17)
C10 Fe4 C11 90.75(11)
C10 Fe4 C12 96.46(11)
C11 Fe4 C12 98.17(11)
C10 Fe4 C13 93.12(9)
C11 Fe4 C13 149.48(10)
C12 Fe4 C13 111.42(10)
C10 Fe4 S3 160.40(8)
C11 Fe4 S3 93.25(8)
C12 Fe4 S3 101.93(8)
C13 Fe4 S3 73.97(6)
C10 Fe4 Fe3 103.64(8)
C11 Fe4 Fe3 96.59(8)
C12 Fe4 Fe3 154.82(8)
C13 Fe4 Fe3 53.12(6)
S3 Fe4 Fe3 56.849(19)
C13 P1 C14 119.77(10)
C13 P1 C20 120.93(10)
C14 P1 C20 102.60(10)
C13 P1 S1 105.29(7)
C14 P1 S1 102.08(7)
C20 P1 S1 103.55(8)
P1 S1 Fe1 100.07(3)
P1 S1 Fe2 106.40(3)
Fe1 S1 Fe2 67.74(2)
C13 S2 Fe1 113.83(7)
C13 S2 Fe2 111.32(7)
Fe1 S2 Fe2 68.54(2)
C26 S3 Fe4 119.19(8)
C26 S3 Fe3 118.70(8)
Fe4 S3 Fe3 66.66(2)

loop_
_geom_bond_atom_site_label_1
_geom_bond_atom_site_label_2
_geom_bond_distance
C1 O1 1.133(3)
C1 Fe1 1.815(3)
C2 O2 1.135(3)
C2 Fe1 1.787(3)
C3 O3 1.135(3)
C3 Fe1 1.803(3)
C4 O4 1.140(3)
C4 Fe2 1.773(3)
C5 O5 1.129(3)
C5 Fe2 1.808(3)
C6 O6 1.134(3)
C6 Fe2 1.808(3)
C7 O7 1.139(3)
C7 Fe3 1.802(3)
C8 O8 1.136(3)
C8 Fe3 1.794(3)
C9 O9 1.140(3)
C9 Fe3 1.792(3)
C10 O10 1.139(3)
C10 Fe4 1.784(3)
C11 O11 1.138(3)
C11 Fe4 1.793(3)
C12 O12 1.133(3)
C12 Fe4 1.806(3)
C13 S2 1.809(2)
C13 P1 1.815(2)
C13 Fe3 2.058(2)
C13 Fe4 2.061(2)
C14 C19 1.374(3)
C14 C15 1.384(3)
C14 P1 1.823(2)
C15 C16 1.380(4)
C15 H15 0.9300
C16 C17 1.360(4)
C16 H16 0.9300
C17 C18 1.368(4)
C17 H17 0.9300
C18 C19 1.388(3)
C18 H18 0.9300
C19 H19 0.9300
C20 C21 1.384(3)
C20 C25 1.386(3)
C20 P1 1.833(2)
C21 C22 1.386(3)
C21 H21 0.9300
C22 C23 1.362(4)
C22 H22 0.9300
C23 C24 1.369(4)
C23 H23 0.9300
C24 C25 1.383(4)
C24 H24 0.9300
C25 H25 0.9300
C26 C27 1.379(3)
C26 C31 1.383(3)
C26 S3 1.781(2)
C27 C28 1.384(4)
C27 H27 0.9300
C28 C29 1.362(5)
C28 H28 0.9300
C29 C30 1.372(5)
C29 H29 0.9300
C30 C31 1.383(4)
C30 H30 0.9300
C31 H31 0.9300
Fe1 S2 2.2384(6)
Fe1 S1 2.2626(7)
Fe1 Fe2 2.5225(5)
Fe2 S2 2.2415(7)
Fe2 S1 2.2637(6)
Fe3 S3 2.2510(7)
Fe3 Fe4 2.4686(4)
Fe4 S3 2.2419(6)
P1 S1 2.1140(8)
